data_2015414
loop_
_publ_author_name
'Genivaldo J\'ulio Perp\'etuo'
'Jan Janczak'

_publ_section_title
;
 Two crystals of doubly protonated melaminium salts: melaminium
 bis(trifluoroacetate) trihydrate and melaminium bis(trichloroacetate)
 dihydrate
;
_journal_coeditor_code FA3013
_journal_issue 7
_journal_name_full 'Acta Crystallographica Section C'
_journal_page_first o372
_journal_page_last o375
_journal_paper_doi 10.1107/S0108270106015873
_journal_volume 62
_journal_year 2006
_chemical_formula_iupac 'C3 H8 N6 2+, 2C2 Cl3 O2 -, 2H2 O'
_chemical_formula_moiety 'C3 H8 N6 2+, 2C2 Cl3 O2 -, 2H2 O'
_chemical_formula_sum 'C7 H12 Cl6 N6 O6'
_chemical_formula_weight 488.93
_chemical_name_systematic
;
2,4,6-triamino-1,3,5-triazin-1,3-dium bis(trichloroacetate) dihydrate
;
_space_group_IT_number 5
_symmetry_cell_setting monoclinic
_symmetry_space_group_name_Hall 'C 2y'
_symmetry_space_group_name_H-M 'C 1 2 1'
_atom_sites_solution_hydrogens geom
_atom_sites_solution_primary direct
_atom_sites_solution_secondary difmap
_audit_creation_method SHELXL-97
_cell_angle_alpha 90.00
_cell_angle_beta 100.220(10)
_cell_angle_gamma 90.00
_cell_formula_units_Z 2
_cell_length_a 17.865(3)
_cell_length_b 8.465(2)
_cell_length_c 6.1170(10)
_cell_measurement_reflns_used 1456
_cell_measurement_temperature 295(2)
_cell_measurement_theta_max 28.5
_cell_measurement_theta_min 3.38
_cell_volume 910.4(3)
_computing_cell_refinement 'KM-4 CCD Software'
_computing_data_collection 'KM-4 CCD Software (Kuma, 2002)'
_computing_data_reduction 'KM-4 CCD Software'
_computing_molecular_graphics 'SHELXTL (Sheldrick, 1990b)'
_computing_publication_material SHELXL97
_computing_structure_refinement 'SHELXL97 (Sheldrick, 1997)'
_computing_structure_solution 'SHELXS97 (Sheldrick, 1990a)'
_diffrn_ambient_temperature 295(2)
_diffrn_detector_area_resol_mean 33.133
_diffrn_measured_fraction_theta_full 0.993
_diffrn_measured_fraction_theta_max 0.993
_diffrn_measurement_device_type 'KUMA KM-4 diffractometer with CCD detector'
_diffrn_measurement_method '\w scan'
_diffrn_radiation_monochromator graphite
_diffrn_radiation_source 'fine-focus sealed tube'
_diffrn_radiation_type MoK\a
_diffrn_radiation_wavelength 0.71073
_diffrn_reflns_av_R_equivalents 0.0275
_diffrn_reflns_av_sigmaI/netI 0.0195
_diffrn_reflns_limit_h_max 23
_diffrn_reflns_limit_h_min -23
_diffrn_reflns_limit_k_max 11
_diffrn_reflns_limit_k_min -11
_diffrn_reflns_limit_l_max 7
_diffrn_reflns_limit_l_min -8
_diffrn_reflns_number 6412
_diffrn_reflns_theta_full 28.50
_diffrn_reflns_theta_max 28.50
_diffrn_reflns_theta_min 3.38
_exptl_absorpt_coefficient_mu 0.982
_exptl_absorpt_correction_T_max 0.8142
_exptl_absorpt_correction_T_min 0.7427
_exptl_absorpt_correction_type analytical
_exptl_absorpt_process_details
;
face-indexed, SHELXTL (Sheldrick, 1990b)
;
_exptl_crystal_colour colourless
_exptl_crystal_density_diffrn 1.784
_exptl_crystal_density_meas 1.78
_exptl_crystal_density_method flotation
_exptl_crystal_description paralellepiped
_exptl_crystal_F_000 492
_exptl_crystal_size_max 0.32
_exptl_crystal_size_mid 0.27
_exptl_crystal_size_min 0.21
_refine_diff_density_max 0.605
_refine_diff_density_min -0.664
_refine_ls_abs_structure_details 'Flack, 1983, 997 Friedel pairs'
_refine_ls_abs_structure_Flack 0.08(8)
_refine_ls_extinction_coef 0.0089(10)
_refine_ls_extinction_expression Fc^*^=kFc[1+0.001xFc^2^\l^3^/sin(2\q)]^-1/4^
_refine_ls_extinction_method SHELXL97
_refine_ls_goodness_of_fit_ref 1.002
_refine_ls_hydrogen_treatment mixed
_refine_ls_matrix_type full
_refine_ls_number_parameters 125
_refine_ls_number_reflns 2229
_refine_ls_number_restraints 5
_refine_ls_restrained_S_all 1.001
_refine_ls_R_factor_all 0.0378
_refine_ls_R_factor_gt 0.0351
_refine_ls_shift/su_max 0.010
_refine_ls_shift/su_mean 0.000
_refine_ls_structure_factor_coef Fsqd
_refine_ls_weighting_details 'calc w=1/[\s^2^(Fo^2^)+(0.0313P)^2^+1.7329P] where P=(Fo^2^+2Fc^2^)/3'
_refine_ls_weighting_scheme calc
_refine_ls_wR_factor_gt 0.0819
_refine_ls_wR_factor_ref 0.0845
_reflns_number_gt 2109
_reflns_number_total 2229
_reflns_threshold_expression I>2\s(I)
_cod_data_source_file fa3013.cif
_cod_data_source_block II
_cod_original_sg_symbol_H-M 'C 2'
_cod_database_code 2015414

loop_
_symmetry_equiv_pos_as_xyz
'x, y, z'
'-x, y, -z'
'x+1/2, y+1/2, z'
'-x+1/2, y+1/2, -z'

loop_
_atom_site_type_symbol
_atom_site_label
_atom_site_fract_x
_atom_site_fract_y
_atom_site_fract_z
_atom_site_U_iso_or_equiv
_atom_site_adp_type
_atom_site_calc_flag
_atom_site_refinement_flags
_atom_site_occupancy
Cl Cl1 0.11173(4) 0.25144(9) 0.83577(11) 0.04295(18) Uani d . 1
Cl Cl2 0.21077(6) -0.01624(11) 0.90741(16) 0.0728(3) Uani d . 1
Cl Cl3 0.23833(5) 0.23057(13) 0.60373(16) 0.0615(3) Uani d . 1
C C2 0.16740(15) 0.1215(3) 0.7056(4) 0.0332(5) Uani d . 1
C C1 0.11440(15) 0.0389(3) 0.5062(4) 0.0292(5) Uani d . 1
O O1 0.08149(13) 0.1281(2) 0.3610(3) 0.0432(5) Uani d . 1
O O2 0.11062(15) -0.1066(2) 0.5134(4) 0.0502(6) Uani d . 1
C C3 0.0000 0.7984(3) 0.0000 0.0232(6) Uani d S 1
N N1 0.03729(11) 0.7166(2) 0.1746(3) 0.0262(4) Uani d . 1
H H1 0.0619 0.7659 0.2879 0.031 Uiso calc R 1
N N2 0.0000 0.4728(3) 0.0000 0.0262(5) Uani d S 1
N N3 0.0000 0.9522(3) 0.0000 0.0321(7) Uani d SD 1
H H3 0.0237(15) 1.001(3) 0.115(3) 0.039 Uiso d D 1
N N4 0.07323(13) 0.4792(3) 0.3465(3) 0.0368(5) Uani d . 1
H H41 0.0740 0.3776 0.3490 0.044 Uiso calc R 1
H H42 0.0967 0.5319 0.4582 0.044 Uiso calc R 1
C C4 0.03612(14) 0.5540(3) 0.1719(4) 0.0254(5) Uani d . 1
O O3 0.12951(13) 0.6302(2) 0.7636(4) 0.0459(5) Uani d D 1
H H31 0.1363(17) 0.7189(18) 0.717(6) 0.069 Uiso d D 1
H H32 0.1733(7) 0.597(4) 0.781(7) 0.069 Uiso d D 1

loop_
_atom_site_aniso_label
_atom_site_aniso_U_11
_atom_site_aniso_U_22
_atom_site_aniso_U_33
_atom_site_aniso_U_12
_atom_site_aniso_U_13
_atom_site_aniso_U_23
Cl1 0.0596(4) 0.0338(3) 0.0355(3) -0.0021(3) 0.0086(3) -0.0084(3)
Cl2 0.0929(6) 0.0337(4) 0.0676(5) 0.0040(4) -0.0516(5) 0.0019(4)
Cl3 0.0454(4) 0.0672(6) 0.0734(5) -0.0188(4) 0.0151(4) -0.0133(5)
C2 0.0391(13) 0.0234(11) 0.0322(12) 0.0001(10) -0.0068(10) -0.0020(10)
C1 0.0356(12) 0.0253(10) 0.0241(11) 0.0006(9) -0.0017(9) -0.0036(9)
O1 0.0619(12) 0.0243(9) 0.0346(9) 0.0026(9) -0.0152(9) 0.0004(8)
O2 0.0765(15) 0.0221(9) 0.0398(11) -0.0029(9) -0.0228(11) -0.0029(8)
C3 0.0271(14) 0.0177(13) 0.0237(14) 0.000 0.0018(12) 0.000
N1 0.0349(9) 0.0175(9) 0.0227(9) -0.0010(7) -0.0040(7) -0.0013(7)
N2 0.0362(14) 0.0187(12) 0.0211(12) 0.000 -0.0016(10) 0.000
N3 0.0475(17) 0.0153(13) 0.0289(15) 0.000 -0.0061(12) 0.000
N4 0.0540(13) 0.0204(9) 0.0297(10) 0.0032(10) -0.0100(9) 0.0035(9)
C4 0.0321(11) 0.0182(10) 0.0247(11) 0.0005(8) 0.0016(9) 0.0031(8)
O3 0.0509(12) 0.0324(10) 0.0492(11) -0.0049(9) -0.0050(10) 0.0073(9)

loop_
_atom_type_symbol
_atom_type_description
_atom_type_scat_dispersion_real
_atom_type_scat_dispersion_imag
_atom_type_scat_source
C C 0.0033 0.0016 'International Tables Vol C Tables 4.2.6.8 and 6.1.1.4'
H H 0.0000 0.0000 'International Tables Vol C Tables 4.2.6.8 and 6.1.1.4'
N N 0.0061 0.0033 'International Tables Vol C Tables 4.2.6.8 and 6.1.1.4'
O O 0.0106 0.0060 'International Tables Vol C Tables 4.2.6.8 and 6.1.1.4'
Cl Cl 0.1484 0.1585 'International Tables Vol C Tables 4.2.6.8 and 6.1.1.4'

loop_
_geom_angle_atom_site_label_1
_geom_angle_atom_site_label_2
_geom_angle_atom_site_label_3
_geom_angle_site_symmetry_1
_geom_angle_site_symmetry_3
_geom_angle
_geom_angle_publ_flag
C1 C2 Cl1 . . 108.53(17) ?
C1 C2 Cl3 . . 109.27(18) ?
Cl1 C2 Cl3 . . 109.26(14) ?
C1 C2 Cl2 . . 112.14(18) ?
Cl1 C2 Cl2 . . 107.91(14) ?
Cl3 C2 Cl2 . . 109.68(15) ?
O1 C1 O2 . . 127.9(3) y
O1 C1 C2 . . 115.6(2) ?
O2 C1 C2 . . 116.5(2) ?
N3 C3 N1 . 2 120.97(13) ?
N3 C3 N1 . . 120.97(13) ?
N1 C3 N1 2 . 118.1(3) y
C3 N1 C4 . . 120.0(2) y
C3 N1 H1 . . 120.0 ?
C4 N1 H1 . . 120.0 ?
C4 N2 C4 . 2 117.5(3) y
C3 N3 H3 . . 119(2) ?
C4 N4 H41 . . 120.0 ?
C4 N4 H42 . . 120.0 ?
H41 N4 H42 . . 120.0 ?
N4 C4 N2 . . 120.0(2) y
N4 C4 N1 . . 117.8(2) ?
N2 C4 N1 . . 122.2(2) ?
H31 O3 H32 . . 99(3) ?

loop_
_geom_bond_atom_site_label_1
_geom_bond_atom_site_label_2
_geom_bond_site_symmetry_2
_geom_bond_distance
_geom_bond_publ_flag
Cl1 C2 . 1.765(3) y
Cl2 C2 . 1.773(3) y
Cl3 C2 . 1.768(3) y
C2 C1 . 1.570(3) y
C1 O1 . 1.233(3) y
C1 O2 . 1.234(3) y
C3 N3 . 1.302(4) y
C3 N1 2 1.346(2) ?
C3 N1 . 1.346(2) y
N1 C4 . 1.377(3) y
N1 H1 . 0.8600 ?
N2 C4 . 1.324(3) y
N2 C4 2 1.324(3) ?
N3 H3 . 0.86(2) ?
N4 C4 . 1.315(3) y
N4 H41 . 0.8600 ?
N4 H42 . 0.8600 ?
O3 H31 . 0.82(2) ?
O3 H32 . 0.82(2) ?

loop_
_geom_hbond_atom_site_label_D
_geom_hbond_atom_site_label_H
_geom_hbond_atom_site_label_A
_geom_hbond_site_symmetry_A
_geom_hbond_distance_DH
_geom_hbond_distance_HA
_geom_hbond_distance_DA
_geom_hbond_angle_DHA
_geom_hbond_publ_flag
N1 H1 O2 1_565 0.86 1.84 2.700(3) 173.2 y
N3 H3 O1 1_565 0.86(2) 1.98(2) 2.841(2) 174(3) y
N4 H41 O1 . 0.86 2.12 2.977(3) 177.3 y
N4 H42 O3 . 0.86 2.03 2.872(3) 164.2 y
O3 H31 O2 1_565 0.82(2) 1.934(16) 2.690(3) 153(4) y
O3 H31 Cl2 1_565 0.82(2) 2.76(3) 3.374(2) 133(3) y
O3 H32 Cl2 4_557 0.82(2) 2.73(2) 3.419(2) 143(4) y
